data_4081943
loop_
_publ_author_name
'Zaitsev, Kirill V.'
'Kapranov, Andrey A.'
'Churakov, Andrei V.'
'Poleshchuk, Oleg Kh.'
'Oprunenko, Yuri F.'
'Tarasevich, Boris N.'
'Zaitseva, Galina S.'
'Karlov, Sergey S.'

_publ_section_title
;
 &#x201C;Donor--Acceptor&#x201D; Oligogermanes: Synthesis, Structure, and
 Electronic Properties
;
_journal_issue 21
_journal_name_full Organometallics
_journal_page_first 6500
_journal_paper_doi 10.1021/om4008218
_journal_volume 32
_journal_year 2013
_chemical_formula_moiety 'C54 H42 F10 Ge3'
_chemical_formula_sum 'C54 H42 F10 Ge3'
_chemical_formula_weight 1098.65
_chemical_name_systematic
; 
 ? 
;
_space_group_IT_number 15
_symmetry_cell_setting monoclinic
_symmetry_space_group_name_Hall '-C 2yc'
_symmetry_space_group_name_H-M 'C 1 2/c 1'
_atom_sites_solution_hydrogens geom
_atom_sites_solution_primary direct
_atom_sites_solution_secondary difmap
_audit_creation_method SHELXL-97
_cell_angle_alpha 90.00
_cell_angle_beta 96.284(3)
_cell_angle_gamma 90.00
_cell_formula_units_Z 4
_cell_length_a 20.334(4)
_cell_length_b 10.6788(19)
_cell_length_c 21.741(4)
_cell_measurement_reflns_used 4827
_cell_measurement_temperature 173(2)
_cell_measurement_theta_max 27.433
_cell_measurement_theta_min 2.157
_cell_volume 4692.5(15)
_computing_structure_refinement 'SHELXL-97 (Sheldrick, 1997)'
_computing_structure_solution 'SHELXS-97 (Sheldrick, 1990)'
_diffrn_ambient_temperature 173(2)
_diffrn_measured_fraction_theta_full 0.996
_diffrn_measured_fraction_theta_max 0.996
_diffrn_measurement_device_type 'Bruker SMART APEX II'
_diffrn_measurement_method \w
_diffrn_radiation_monochromator graphite
_diffrn_radiation_source 'fine-focus sealed tube'
_diffrn_radiation_type MoK\a
_diffrn_radiation_wavelength 0.71073
_diffrn_reflns_av_R_equivalents 0.0380
_diffrn_reflns_av_sigmaI/netI 0.0381
_diffrn_reflns_limit_h_max 24
_diffrn_reflns_limit_h_min -23
_diffrn_reflns_limit_k_max 12
_diffrn_reflns_limit_k_min -12
_diffrn_reflns_limit_l_max 26
_diffrn_reflns_limit_l_min -24
_diffrn_reflns_number 15821
_diffrn_reflns_theta_full 25.50
_diffrn_reflns_theta_max 25.50
_diffrn_reflns_theta_min 2.16
_diffrn_standards_decay_% 0
_diffrn_standards_interval_time 0
_diffrn_standards_number 0
_exptl_absorpt_coefficient_mu 1.986
_exptl_absorpt_correction_T_max 0.9248
_exptl_absorpt_correction_T_min 0.5038
_exptl_absorpt_correction_type multi-scan
_exptl_absorpt_process_details 'SADABS (Bruker, 2004)'
_exptl_crystal_colour colourless
_exptl_crystal_density_diffrn 1.555
_exptl_crystal_density_method 'not measured'
_exptl_crystal_description block
_exptl_crystal_F_000 2208
_exptl_crystal_size_max 0.40
_exptl_crystal_size_mid 0.08
_exptl_crystal_size_min 0.04
_refine_diff_density_max 1.154
_refine_diff_density_min -0.886
_refine_diff_density_rms 0.116
_refine_ls_extinction_method none
_refine_ls_goodness_of_fit_ref 1.023
_refine_ls_hydrogen_treatment constr
_refine_ls_matrix_type full
_refine_ls_number_parameters 306
_refine_ls_number_reflns 4338
_refine_ls_number_restraints 0
_refine_ls_restrained_S_all 1.023
_refine_ls_R_factor_all 0.0529
_refine_ls_R_factor_gt 0.0433
_refine_ls_shift/su_max 0.001
_refine_ls_shift/su_mean 0.000
_refine_ls_structure_factor_coef Fsqd
_refine_ls_weighting_details 'calc w=1/[\s^2^(Fo^2^)+(0.1061P)^2^+0.0000P] where P=(Fo^2^+2Fc^2^)/3'
_refine_ls_weighting_scheme calc
_refine_ls_wR_factor_gt 0.1363
_refine_ls_wR_factor_ref 0.1416
_reflns_number_gt 3614
_reflns_number_total 4338
_reflns_threshold_expression I>2\s(I)
_cod_data_source_file om4008218_si_002.cif
_cod_data_source_block 6
_cod_original_cell_volume 4692.6(14)
_cod_original_sg_symbol_H-M 'C 2/c'
_cod_database_code 4081943

loop_
_symmetry_equiv_pos_as_xyz
'x, y, z'
'-x, y, -z+1/2'
'x+1/2, y+1/2, z'
'-x+1/2, y+1/2, -z+1/2'
'-x, -y, -z'
'x, -y, z-1/2'
'-x+1/2, -y+1/2, -z'
'x+1/2, -y+1/2, z-1/2'

loop_
_atom_site_label
_atom_site_type_symbol
_atom_site_fract_x
_atom_site_fract_y
_atom_site_fract_z
_atom_site_U_iso_or_equiv
_atom_site_adp_type
_atom_site_occupancy
_atom_site_symmetry_multiplicity
_atom_site_calc_flag
_atom_site_refinement_flags
Ge1 Ge 0.5000 0.42433(4) 0.7500 0.02640(18) Uani 1 2 d S
Ge2 Ge 0.565368(18) 0.31640(3) 0.677390(18) 0.02573(16) Uani 1 1 d .
F12 F 0.64015(11) 0.3864(2) 0.81878(11) 0.0417(6) Uani 1 1 d .
F13 F 0.71060(13) 0.5191(3) 0.90824(12) 0.0567(7) Uani 1 1 d .
F14 F 0.66146(15) 0.7382(3) 0.94826(13) 0.0630(8) Uani 1 1 d .
F15 F 0.54194(14) 0.8212(2) 0.89804(14) 0.0573(8) Uani 1 1 d .
F16 F 0.47157(12) 0.69075(19) 0.80842(13) 0.0486(7) Uani 1 1 d .
C11 C 0.55419(18) 0.5340(3) 0.80992(18) 0.0313(8) Uani 1 1 d .
C12 C 0.6145(2) 0.4952(3) 0.83741(19) 0.0353(9) Uani 1 1 d .
C13 C 0.6512(2) 0.5601(4) 0.8838(2) 0.0404(10) Uani 1 1 d .
C14 C 0.6266(2) 0.6702(4) 0.9044(2) 0.0463(11) Uani 1 1 d .
C15 C 0.5661(2) 0.7129(4) 0.8786(2) 0.0434(11) Uani 1 1 d .
C16 C 0.5307(2) 0.6452(3) 0.8322(2) 0.0359(9) Uani 1 1 d .
C21 C 0.50599(17) 0.2669(3) 0.60453(17) 0.0273(8) Uani 1 1 d .
C22 C 0.48055(19) 0.3535(3) 0.56022(19) 0.0337(9) Uani 1 1 d .
H22A H 0.4899 0.4399 0.5669 0.040 Uiso 1 1 calc R
C23 C 0.4424(2) 0.3173(3) 0.5073(2) 0.0366(10) Uani 1 1 d .
H23A H 0.4254 0.3790 0.4783 0.044 Uiso 1 1 calc R
C24 C 0.42804(18) 0.1912(3) 0.49526(19) 0.0334(9) Uani 1 1 d .
C25 C 0.45292(18) 0.1045(3) 0.53951(19) 0.0325(9) Uani 1 1 d .
H25A H 0.4436 0.0181 0.5328 0.039 Uiso 1 1 calc R
C26 C 0.49084(17) 0.1410(3) 0.59293(17) 0.0285(8) Uani 1 1 d .
H26A H 0.5069 0.0795 0.6224 0.034 Uiso 1 1 calc R
C27 C 0.3877(2) 0.1505(4) 0.4370(2) 0.0452(10) Uani 1 1 d .
H27A H 0.4088 0.1797 0.4012 0.068 Uiso 1 1 calc R
H27B H 0.3432 0.1862 0.4356 0.068 Uiso 1 1 calc R
H27C H 0.3848 0.0589 0.4361 0.068 Uiso 1 1 calc R
C31 C 0.60825(17) 0.1662(3) 0.71339(17) 0.0262(8) Uani 1 1 d .
C32 C 0.5911(2) 0.1131(4) 0.76703(19) 0.0387(10) Uani 1 1 d .
H32A H 0.5584 0.1522 0.7885 0.046 Uiso 1 1 calc R
C33 C 0.6207(2) 0.0032(4) 0.7902(2) 0.0423(10) Uani 1 1 d .
H33A H 0.6083 -0.0311 0.8276 0.051 Uiso 1 1 calc R
C34 C 0.66786(18) -0.0571(3) 0.76018(18) 0.0302(8) Uani 1 1 d .
C35 C 0.68519(18) -0.0034(3) 0.70631(19) 0.0334(9) Uani 1 1 d .
H35A H 0.7178 -0.0429 0.6849 0.040 Uiso 1 1 calc R
C36 C 0.65622(18) 0.1059(3) 0.68302(19) 0.0322(8) Uani 1 1 d .
H36A H 0.6691 0.1405 0.6459 0.039 Uiso 1 1 calc R
C37 C 0.7004(2) -0.1751(3) 0.7860(2) 0.0412(10) Uani 1 1 d .
H37A H 0.7412 -0.1898 0.7669 0.062 Uiso 1 1 calc R
H37B H 0.6702 -0.2460 0.7771 0.062 Uiso 1 1 calc R
H37C H 0.7110 -0.1665 0.8309 0.062 Uiso 1 1 calc R
C41 C 0.63048(18) 0.4279(3) 0.64569(19) 0.0294(8) Uani 1 1 d .
C42 C 0.65196(19) 0.3989(3) 0.58981(19) 0.0350(9) Uani 1 1 d .
H42A H 0.6324 0.3306 0.5665 0.042 Uiso 1 1 calc R
C43 C 0.7018(2) 0.4676(4) 0.56651(19) 0.0400(10) Uani 1 1 d .
H43A H 0.7164 0.4445 0.5280 0.048 Uiso 1 1 calc R
C44 C 0.73047(19) 0.5694(4) 0.5989(2) 0.0393(10) Uani 1 1 d .
C45 C 0.7084(2) 0.5982(4) 0.6546(2) 0.0388(10) Uani 1 1 d .
H45A H 0.7272 0.6677 0.6775 0.047 Uiso 1 1 calc R
C46 C 0.65935(19) 0.5286(3) 0.67882(19) 0.0336(9) Uani 1 1 d .
H46A H 0.6457 0.5500 0.7179 0.040 Uiso 1 1 calc R
C47 C 0.7843(2) 0.6455(5) 0.5745(3) 0.0591(13) Uani 1 1 d .
H47A H 0.8169 0.6702 0.6089 0.089 Uiso 1 1 calc R
H47B H 0.7650 0.7205 0.5537 0.089 Uiso 1 1 calc R
H47C H 0.8061 0.5951 0.5449 0.089 Uiso 1 1 calc R

loop_
_atom_site_aniso_label
_atom_site_aniso_U_11
_atom_site_aniso_U_22
_atom_site_aniso_U_33
_atom_site_aniso_U_23
_atom_site_aniso_U_13
_atom_site_aniso_U_12
Ge1 0.0281(3) 0.0192(3) 0.0340(4) 0.000 0.0127(2) 0.000
Ge2 0.0264(2) 0.0222(2) 0.0299(3) 0.00053(13) 0.00906(18) 0.00050(13)
F12 0.0476(14) 0.0377(12) 0.0404(14) -0.0048(10) 0.0074(11) 0.0070(10)
F13 0.0537(16) 0.0724(18) 0.0430(16) -0.0081(13) 0.0005(13) -0.0020(13)
F14 0.080(2) 0.0637(17) 0.0459(17) -0.0222(13) 0.0111(14) -0.0276(15)
F15 0.0760(19) 0.0334(13) 0.068(2) -0.0238(11) 0.0334(16) -0.0088(11)
F16 0.0459(15) 0.0346(12) 0.0686(19) -0.0123(11) 0.0212(13) 0.0033(10)
C11 0.035(2) 0.0272(17) 0.035(2) -0.0044(15) 0.0173(17) -0.0056(15)
C12 0.045(2) 0.0290(18) 0.036(2) -0.0021(16) 0.0211(19) -0.0050(16)
C13 0.046(3) 0.046(2) 0.032(2) 0.0007(18) 0.014(2) -0.0065(19)
C14 0.059(3) 0.045(2) 0.038(3) -0.0121(19) 0.018(2) -0.022(2)
C15 0.056(3) 0.0288(19) 0.050(3) -0.0129(18) 0.030(2) -0.0133(19)
C16 0.040(2) 0.0281(18) 0.043(2) -0.0052(17) 0.0196(19) -0.0052(16)
C21 0.0261(18) 0.0286(17) 0.028(2) 0.0016(14) 0.0067(15) 0.0013(14)
C22 0.035(2) 0.0260(17) 0.041(2) 0.0011(16) 0.0061(18) 0.0013(15)
C23 0.036(2) 0.035(2) 0.039(3) 0.0101(16) 0.0059(19) 0.0067(15)
C24 0.0264(19) 0.038(2) 0.037(2) 0.0010(16) 0.0092(17) 0.0013(15)
C25 0.032(2) 0.0266(17) 0.040(2) -0.0031(16) 0.0122(18) -0.0016(15)
C26 0.0300(19) 0.0257(17) 0.031(2) 0.0042(15) 0.0091(16) 0.0044(14)
C27 0.042(2) 0.056(2) 0.037(3) -0.002(2) 0.001(2) -0.003(2)
C31 0.0262(18) 0.0233(15) 0.030(2) -0.0008(14) 0.0047(15) 0.0012(13)
C32 0.044(2) 0.036(2) 0.040(2) 0.0064(17) 0.0237(19) 0.0095(17)
C33 0.049(3) 0.038(2) 0.043(3) 0.0101(18) 0.021(2) 0.0064(18)
C34 0.032(2) 0.0245(16) 0.033(2) -0.0015(15) 0.0020(16) 0.0000(14)
C35 0.031(2) 0.0311(18) 0.040(2) -0.0024(16) 0.0108(17) 0.0053(15)
C36 0.033(2) 0.0308(18) 0.035(2) 0.0015(16) 0.0106(17) 0.0011(15)
C37 0.046(3) 0.0284(19) 0.049(3) 0.0036(16) 0.009(2) 0.0057(16)
C41 0.0272(19) 0.0242(16) 0.039(2) 0.0034(14) 0.0118(16) 0.0010(13)
C42 0.037(2) 0.0362(19) 0.033(2) 0.0016(16) 0.0088(18) -0.0038(16)
C43 0.036(2) 0.055(2) 0.031(2) 0.0039(18) 0.0137(18) -0.0016(18)
C44 0.030(2) 0.048(2) 0.042(3) 0.0145(18) 0.0096(18) -0.0025(17)
C45 0.035(2) 0.0324(19) 0.050(3) 0.0006(17) 0.0111(19) -0.0072(16)
C46 0.033(2) 0.0349(19) 0.035(2) 0.0014(16) 0.0125(17) -0.0010(16)
C47 0.042(3) 0.076(3) 0.062(3) 0.017(3) 0.020(2) -0.016(2)

loop_
_atom_type_symbol
_atom_type_description
_atom_type_scat_dispersion_real
_atom_type_scat_dispersion_imag
_atom_type_scat_source
C C 0.0033 0.0016 'International Tables Vol C Tables 4.2.6.8 and 6.1.1.4'
H H 0.0000 0.0000 'International Tables Vol C Tables 4.2.6.8 and 6.1.1.4'
F F 0.0171 0.0103 'International Tables Vol C Tables 4.2.6.8 and 6.1.1.4'
Ge Ge 0.1547 1.8001 'International Tables Vol C Tables 4.2.6.8 and 6.1.1.4'

loop_
_geom_angle_atom_site_label_1
_geom_angle_atom_site_label_2
_geom_angle_atom_site_label_3
_geom_angle
_geom_angle_site_symmetry_1
_geom_angle_site_symmetry_3
C11 Ge1 C11 108.0(2) . 2_656
C11 Ge1 Ge2 113.34(10) . .
C11 Ge1 Ge2 98.91(10) 2_656 .
C11 Ge1 Ge2 98.91(10) . 2_656
C11 Ge1 Ge2 113.34(10) 2_656 2_656
Ge2 Ge1 Ge2 124.10(3) . 2_656
C31 Ge2 C21 108.17(15) . .
C31 Ge2 C41 110.58(14) . .
C21 Ge2 C41 105.09(16) . .
C31 Ge2 Ge1 112.19(11) . .
C21 Ge2 Ge1 108.51(10) . .
C41 Ge2 Ge1 111.96(10) . .
C12 C11 C16 115.7(4) . .
C12 C11 Ge1 120.8(3) . .
C16 C11 Ge1 123.0(3) . .
F12 C12 C11 119.0(3) . .
F12 C12 C13 117.2(4) . .
C11 C12 C13 123.8(4) . .
F13 C13 C14 119.7(4) . .
F13 C13 C12 121.4(4) . .
C14 C13 C12 118.9(4) . .
F14 C14 C13 120.9(5) . .
F14 C14 C15 119.5(4) . .
C13 C14 C15 119.5(4) . .
F15 C15 C14 119.9(4) . .
F15 C15 C16 120.2(4) . .
C14 C15 C16 119.9(4) . .
F16 C16 C15 117.7(3) . .
F16 C16 C11 120.2(4) . .
C15 C16 C11 122.2(4) . .
C22 C21 C26 117.2(4) . .
C22 C21 Ge2 122.0(3) . .
C26 C21 Ge2 120.7(3) . .
C23 C22 C21 121.7(3) . .
C23 C22 H22A 119.2 . .
C21 C22 H22A 119.2 . .
C22 C23 C24 121.1(4) . .
C22 C23 H23A 119.4 . .
C24 C23 H23A 119.4 . .
C25 C24 C23 117.4(4) . .
C25 C24 C27 121.1(3) . .
C23 C24 C27 121.5(4) . .
C26 C25 C24 121.5(3) . .
C26 C25 H25A 119.3 . .
C24 C25 H25A 119.3 . .
C25 C26 C21 121.1(3) . .
C25 C26 H26A 119.4 . .
C21 C26 H26A 119.4 . .
C24 C27 H27A 109.5 . .
C24 C27 H27B 109.5 . .
H27A C27 H27B 109.5 . .
C24 C27 H27C 109.5 . .
H27A C27 H27C 109.5 . .
H27B C27 H27C 109.5 . .
C32 C31 C36 117.8(3) . .
C32 C31 Ge2 122.4(3) . .
C36 C31 Ge2 119.7(3) . .
C31 C32 C33 121.0(3) . .
C31 C32 H32A 119.5 . .
C33 C32 H32A 119.5 . .
C34 C33 C32 121.3(4) . .
C34 C33 H33A 119.3 . .
C32 C33 H33A 119.3 . .
C33 C34 C35 117.6(3) . .
C33 C34 C37 121.0(4) . .
C35 C34 C37 121.4(3) . .
C36 C35 C34 121.6(3) . .
C36 C35 H35A 119.2 . .
C34 C35 H35A 119.2 . .
C35 C36 C31 120.7(3) . .
C35 C36 H36A 119.7 . .
C31 C36 H36A 119.7 . .
C34 C37 H37A 109.5 . .
C34 C37 H37B 109.5 . .
H37A C37 H37B 109.5 . .
C34 C37 H37C 109.5 . .
H37A C37 H37C 109.5 . .
H37B C37 H37C 109.5 . .
C42 C41 C46 118.5(3) . .
C42 C41 Ge2 117.8(3) . .
C46 C41 Ge2 123.5(3) . .
C41 C42 C43 121.3(4) . .
C41 C42 H42A 119.4 . .
C43 C42 H42A 119.4 . .
C44 C43 C42 120.7(4) . .
C44 C43 H43A 119.6 . .
C42 C43 H43A 119.6 . .
C45 C44 C43 117.6(3) . .
C45 C44 C47 120.7(4) . .
C43 C44 C47 121.7(4) . .
C44 C45 C46 122.1(4) . .
C44 C45 H45A 119.0 . .
C46 C45 H45A 119.0 . .
C41 C46 C45 119.8(4) . .
C41 C46 H46A 120.1 . .
C45 C46 H46A 120.1 . .
C44 C47 H47A 109.5 . .
C44 C47 H47B 109.5 . .
H47A C47 H47B 109.5 . .
C44 C47 H47C 109.5 . .
H47A C47 H47C 109.5 . .
H47B C47 H47C 109.5 . .

loop_
_geom_bond_atom_site_label_1
_geom_bond_atom_site_label_2
_geom_bond_distance
_geom_bond_site_symmetry_2
Ge1 C11 1.992(4) .
Ge1 C11 1.992(4) 2_656
Ge1 Ge2 2.4590(5) .
Ge1 Ge2 2.4590(5) 2_656
Ge2 C31 1.949(3) .
Ge2 C21 1.957(4) .
Ge2 C41 1.961(3) .
F12 C12 1.353(4) .
F13 C13 1.339(5) .
F14 C14 1.338(5) .
F15 C15 1.342(4) .
F16 C16 1.346(5) .
C11 C12 1.369(6) .
C11 C16 1.387(5) .
C12 C13 1.374(6) .
C13 C14 1.373(6) .
C14 C15 1.374(7) .
C15 C16 1.378(6) .
C21 C22 1.394(5) .
C21 C26 1.395(5) .
C22 C23 1.371(6) .
C22 H22A 0.9500 .
C23 C24 1.396(5) .
C23 H23A 0.9500 .
C24 C25 1.390(6) .
C24 C27 1.496(6) .
C25 C26 1.378(5) .
C25 H25A 0.9500 .
C26 H26A 0.9500 .
C27 H27A 0.9800 .
C27 H27B 0.9800 .
C27 H27C 0.9800 .
C31 C32 1.376(5) .
C31 C36 1.394(5) .
C32 C33 1.389(6) .
C32 H32A 0.9500 .
C33 C34 1.378(5) .
C33 H33A 0.9500 .
C34 C35 1.384(5) .
C34 C37 1.503(5) .
C35 C36 1.379(5) .
C35 H35A 0.9500 .
C36 H36A 0.9500 .
C37 H37A 0.9800 .
C37 H37B 0.9800 .
C37 H37C 0.9800 .
C41 C42 1.371(5) .
C41 C46 1.388(5) .
C42 C43 1.391(5) .
C42 H42A 0.9500 .
C43 C44 1.388(6) .
C43 H43A 0.9500 .
C44 C45 1.373(6) .
C44 C47 1.505(5) .
C45 C46 1.393(5) .
C45 H45A 0.9500 .
C46 H46A 0.9500 .
C47 H47A 0.9800 .
C47 H47B 0.9800 .
C47 H47C 0.9800 .
